data_2212339
loop_
_publ_author_name
'Liu, Dong-Sheng'
'Liu, Su-Fang'
'Xu, Ya-Ping'
'Huang, Gan-Sheng'
'Li, Xin-Fa'

_publ_section_title
<i>catena</i>-Poly[[di-\m-thiocyanato-\k^4^<i>S</i>:<i>S</i>-argentate(I)]-di-\m-thiocyanato-\k^4^<i>S</i>:<i>N</i>-bis[diamminecopper(II)]-di-\m-thiocyanato-\k^4^<i>N</i>:<i>S</i>]
_journal_coeditor_code RZ2104
_journal_issue 2
_journal_name_full 'Acta Crystallographica Section E'
_journal_page_first m625
_journal_page_last m627
_journal_paper_doi 10.1107/S1600536807003777
_journal_volume 63
_journal_year 2007
_chemical_formula_iupac '[Cu Ag (S C N)3 (N H3)4]'
_chemical_formula_moiety 'C3 H12 Ag Cu N7 S3'
_chemical_formula_sum 'C6 H24 Ag2 Cu2 N14 S6'
_chemical_formula_weight 827.58
_chemical_name_systematic
;
catena-Poly[[di-\m-thiocyanato-\k^4^S:S-argentate(I)]-di-\m-thiocyanato-
\k^4^S:N-bis[diamminecopper(II)]-di-\m-thiocyanato-\k^4^N:S]
;
_space_group_IT_number 12
_symmetry_cell_setting monoclinic
_symmetry_space_group_name_Hall '-C 2y'
_symmetry_space_group_name_H-M 'C 1 2/m 1'
_atom_sites_solution_hydrogens geom
_atom_sites_solution_primary direct
_atom_sites_solution_secondary difmap
_audit_creation_method SHELXL-97
_cell_angle_alpha 90.00
_cell_angle_beta 109.77(3)
_cell_angle_gamma 90.00
_cell_formula_units_Z 2
_cell_length_a 11.485(2)
_cell_length_b 21.440(4)
_cell_length_c 5.5973(11)
_cell_measurement_reflns_used 25
_cell_measurement_temperature 298(2)
_cell_measurement_theta_max 18
_cell_measurement_theta_min 12
_cell_volume 1297.0(5)
_computing_cell_refinement RAPID-AUTO
_computing_data_collection 'RAPID-AUTO (Rigaku, 1998)'
_computing_data_reduction RAPID-AUTO
_computing_molecular_graphics 'SHELXTL/PC (Sheldrick, 1993)'
_computing_publication_material 'SHELXL97/2 (Sheldrick, 1997)'
_computing_structure_refinement 'SHELXL97 (Sheldrick, 1997)'
_computing_structure_solution 'SHELXS97 (Sheldrick, 1997)'
_diffrn_ambient_temperature 293(2)
_diffrn_measured_fraction_theta_full 0.993
_diffrn_measured_fraction_theta_max 0.993
_diffrn_measurement_device_type 'Rigaku R-AXIS RAPID'
_diffrn_measurement_method '\f? \w?'
_diffrn_radiation_monochromator graphite
_diffrn_radiation_source 'fine-focus sealed tube'
_diffrn_radiation_type MoK\a
_diffrn_radiation_wavelength 0.71073
_diffrn_reflns_av_R_equivalents 0.0291
_diffrn_reflns_av_sigmaI/netI 0.0245
_diffrn_reflns_limit_h_max 14
_diffrn_reflns_limit_h_min 0
_diffrn_reflns_limit_k_max 27
_diffrn_reflns_limit_k_min 0
_diffrn_reflns_limit_l_max 6
_diffrn_reflns_limit_l_min -7
_diffrn_reflns_number 5870
_diffrn_reflns_theta_full 27.48
_diffrn_reflns_theta_max 27.48
_diffrn_reflns_theta_min 2.12
_diffrn_standards_decay_% 0
_diffrn_standards_interval_count 0
_diffrn_standards_interval_time 0
_diffrn_standards_number 0
_exptl_absorpt_coefficient_mu 3.613
_exptl_absorpt_correction_T_max 0.8124
_exptl_absorpt_correction_T_min 0.5624
_exptl_absorpt_correction_type multi-scan
_exptl_absorpt_process_details '(RAPID-AUTO; Rigaku, 1998)'
_exptl_crystal_colour Green
_exptl_crystal_density_diffrn 2.119
_exptl_crystal_density_method 'not measured'
_exptl_crystal_description Parallelepiped
_exptl_crystal_F_000 812
_exptl_crystal_size_max 0.18
_exptl_crystal_size_mid 0.07
_exptl_crystal_size_min 0.06
_refine_diff_density_max 0.502
_refine_diff_density_min -0.627
_refine_ls_extinction_coef 0.004681
_refine_ls_extinction_expression Fc^*^=kFc[1+0.001xFc^2^\l^3^/sin(2\q)]^-1/4^
_refine_ls_extinction_method SHELXL97
_refine_ls_goodness_of_fit_ref 1.010
_refine_ls_hydrogen_treatment mixed
_refine_ls_matrix_type full
_refine_ls_number_parameters 96
_refine_ls_number_reflns 1523
_refine_ls_number_restraints 6
_refine_ls_restrained_S_all 1.022
_refine_ls_R_factor_all 0.0295
_refine_ls_R_factor_gt 0.0212
_refine_ls_shift/su_max 0.001
_refine_ls_shift/su_mean 0.000
_refine_ls_structure_factor_coef Fsqd
_refine_ls_weighting_details 'calc w=1/[\s^2^(Fo^2^)+(0.0556P)^2^+0.7288P] where P=(Fo^2^+2Fc^2^)/3'
_refine_ls_weighting_scheme calc
_refine_ls_wR_factor_gt 0.0615
_refine_ls_wR_factor_ref 0.0824
_reflns_number_gt 1301
_reflns_number_total 1523
_reflns_threshold_expression I>2\s(I)
_cod_data_source_file rz2104.cif
_cod_data_source_block I
_cod_depositor_comments
;
The following automatic conversions were performed:
'_symmetry_cell_setting' value 'Monoclinic' changed to 'monoclinic'
according to '/home/saulius/struct/CIF-dictionaries/cif_core.dic'
dictionary named 'cif_core.dic' version 2.4.1 from 2010-06-29.

Automatic conversion script
Id: cif_fix_enum 1527 2010-12-29 10:47:43Z saulius 

The following automatic conversions were performed:

'_symmetry_cell_setting' value 'Monoclinic' changed to 'monoclinic'
according to /home/saulius/struct/CIF-dictionaries/cif_core.dic
dictionary named 'cif_core.dic' version 2.4.1 from 2010-06-29.

Automatic conversion script
Id: cif_fix_values 1715 2011-07-08 13:25:40Z adriana 

2017-05-16
Z value and formula fixed to values more according to usual
chemical conventions.                 miguel
;
_cod_original_formula_sum 'C3 H12 Ag Cu N7 S3'
_cod_original_formula_weight 413.79
_cod_original_formula_units_Z 4
_cod_original_sg_symbol_H-M 'C 2/m'
_cod_database_code 2212339
_cod_database_fobs_code 2212339

loop_
_symmetry_equiv_pos_as_xyz
'x, y, z'
'-x, y, -z'
'x+1/2, y+1/2, z'
'-x+1/2, y+1/2, -z'
'-x, -y, -z'
'x, -y, z'
'-x+1/2, -y+1/2, -z'
'x+1/2, -y+1/2, z'

loop_
_atom_site_type_symbol
_atom_site_label
_atom_site_fract_x
_atom_site_fract_y
_atom_site_fract_z
_atom_site_U_iso_or_equiv
_atom_site_adp_type
_atom_site_calc_flag
_atom_site_refinement_flags
_atom_site_occupancy
Ag Ag1 0.5000 0.572288(19) 0.5000 0.06116(19) Uani d S 1
Cu Cu1 0.0000 0.66352(2) 0.5000 0.02687(16) Uani d S 1
S S1 0.38048(8) 0.64092(4) 0.71851(15) 0.0435(2) Uani d . 1
S S2 0.34098(10) 0.5000 0.1648(2) 0.0412(3) Uani d S 1
N N1 0.1784(3) 0.67098(15) 0.2871(5) 0.0440(6) Uani d . 1
N N2 0.1390(4) 0.5000 0.3415(9) 0.0480(9) Uani d S 1
N N3 -0.0831(2) 0.59595(12) 0.2499(5) 0.0350(5) Uani d D 1
N N4 -0.0858(3) 0.73023(13) 0.2487(5) 0.0354(5) Uani d . 1
C C1 0.2637(3) 0.65816(13) 0.4614(5) 0.0301(6) Uani d . 1
C C2 0.2241(4) 0.5000 0.2762(8) 0.0331(8) Uani d S 1
H H1 -0.030(3) 0.5708(15) 0.228(7) 0.050 Uiso d D 1
H H2 -0.142(3) 0.5790(17) 0.284(7) 0.050 Uiso d D 1
H H3 -0.113(3) 0.6146(17) 0.103(5) 0.050 Uiso d D 1
H H4 -0.104(4) 0.719(2) 0.101(10) 0.058(13) Uiso d . 1
H H5 -0.154(5) 0.747(3) 0.268(9) 0.071(15) Uiso d . 1
H H6 -0.047(4) 0.764(3) 0.244(9) 0.062(13) Uiso d . 1

loop_
_atom_site_aniso_label
_atom_site_aniso_U_11
_atom_site_aniso_U_22
_atom_site_aniso_U_33
_atom_site_aniso_U_12
_atom_site_aniso_U_13
_atom_site_aniso_U_23
Ag1 0.0319(2) 0.0393(2) 0.1080(4) 0.000 0.0181(2) 0.000
Cu1 0.0259(2) 0.0227(2) 0.0277(2) 0.000 0.00343(17) 0.000
S1 0.0359(4) 0.0486(5) 0.0378(4) 0.0036(3) 0.0016(3) 0.0025(3)
S2 0.0312(5) 0.0458(6) 0.0449(6) 0.000 0.0108(4) 0.000
N1 0.0391(13) 0.0501(16) 0.0406(13) 0.0067(13) 0.0105(12) 0.0050(12)
N2 0.0372(19) 0.040(2) 0.069(3) 0.000 0.0214(19) 0.000
N3 0.0351(12) 0.0297(12) 0.0375(12) -0.0006(10) 0.0085(10) -0.0061(10)
N4 0.0411(13) 0.0310(13) 0.0321(12) 0.0053(12) 0.0097(11) 0.0024(10)
C1 0.0299(13) 0.0280(13) 0.0345(13) 0.0005(10) 0.0137(11) 0.0003(10)
C2 0.0284(18) 0.0238(18) 0.0408(19) 0.000 0.0035(15) 0.000

loop_
_atom_type_symbol
_atom_type_description
_atom_type_scat_dispersion_real
_atom_type_scat_dispersion_imag
_atom_type_scat_source
C C 0.0033 0.0016 'International Tables Vol C Tables 4.2.6.8 and 6.1.1.4'
H H 0.0000 0.0000 'International Tables Vol C Tables 4.2.6.8 and 6.1.1.4'
N N 0.0061 0.0033 'International Tables Vol C Tables 4.2.6.8 and 6.1.1.4'
S S 0.1246 0.1234 'International Tables Vol C Tables 4.2.6.8 and 6.1.1.4'
Cu Cu 0.3201 1.2651 'International Tables Vol C Tables 4.2.6.8 and 6.1.1.4'
Ag Ag -0.8971 1.1015 'International Tables Vol C Tables 4.2.6.8 and 6.1.1.4'

loop_
_geom_angle_atom_site_label_1
_geom_angle_atom_site_label_2
_geom_angle_atom_site_label_3
_geom_angle_site_symmetry_1
_geom_angle_site_symmetry_3
_geom_angle
_geom_angle_publ_flag
S1 Ag1 S1 . 2_656 110.60(5) y
S1 Ag1 S2 . . 108.71(3) y
S1 Ag1 S2 2_656 . 110.43(3) y
S1 Ag1 S2 . 5_666 110.43(3) ?
S1 Ag1 S2 2_656 5_666 108.71(3) ?
S2 Ag1 S2 . 5_666 107.92(4) y
S1 Ag1 Ag1 . 5_666 124.70(2) y
S1 Ag1 Ag1 2_656 5_666 124.70(2) ?
S2 Ag1 Ag1 . 5_666 53.96(2) ?
S2 Ag1 Ag1 5_666 5_666 53.96(2) ?
N4 Cu1 N4 2_556 . 89.53(17) y
N4 Cu1 N3 2_556 . 179.02(11) y
N4 Cu1 N3 . . 91.17(12) y
N4 Cu1 N3 2_556 2_556 91.17(12) y
N4 Cu1 N3 . 2_556 179.02(11) ?
N3 Cu1 N3 . 2_556 88.14(15) y
C1 S1 Ag1 . . 96.92(10) ?
C2 S2 Ag1 . . 100.73(12) ?
C2 S2 Ag1 . 5_666 100.73(12) ?
Ag1 S2 Ag1 . 5_666 72.08(4) ?
Cu1 N3 H1 . . 111(3) ?
Cu1 N3 H2 . . 112(3) ?
H1 N3 H2 . . 115(3) ?
Cu1 N3 H3 . . 106(3) ?
H1 N3 H3 . . 103(3) ?
H2 N3 H3 . . 108(3) ?
Cu1 N4 H4 . . 114(3) ?
Cu1 N4 H5 . . 116(3) ?
H4 N4 H5 . . 107(4) ?
Cu1 N4 H6 . . 119(3) ?
H4 N4 H6 . . 100(4) ?
H5 N4 H6 . . 98(5) ?
N1 C1 S1 . . 177.0(3) y
N2 C2 S2 . . 176.6(4) y

loop_
_geom_bond_atom_site_label_1
_geom_bond_atom_site_label_2
_geom_bond_site_symmetry_2
_geom_bond_distance
_geom_bond_publ_flag
Ag1 S1 . 2.5848(10) y
Ag1 S1 2_656 2.5848(10) ?
Ag1 S2 . 2.6344(12) y
Ag1 S2 5_666 2.6344(12) ?
Ag1 Ag1 5_666 3.0998(10) ?
Cu1 N4 2_556 2.014(3) ?
Cu1 N4 . 2.014(3) y
Cu1 N3 . 2.016(2) y
Cu1 N3 2_556 2.016(2) ?
S1 C1 . 1.643(3) y
S2 C2 . 1.660(4) y
S2 Ag1 5_666 2.6344(12) y
N1 C1 . 1.158(4) y
N2 C2 . 1.153(6) y
N3 H1 . 0.85(4) ?
N3 H2 . 0.85(4) ?
N3 H3 . 0.873(18) ?
N4 H4 . 0.81(5) ?
N4 H5 . 0.90(5) ?
N4 H6 . 0.86(6) ?

loop_
_geom_hbond_atom_site_label_D
_geom_hbond_atom_site_label_H
_geom_hbond_atom_site_label_A
_geom_hbond_site_symmetry_A
_geom_hbond_distance_DH
_geom_hbond_distance_HA
_geom_hbond_distance_DA
_geom_hbond_angle_DHA
N4 H6 S1 7_566 0.86(6) 2.75(5) 3.596(3) 168(4)
N3 H3 N1 2_555 0.87(3) 2.38(3) 3.255(4) 175(2)
N4 H4 N1 2_555 0.82(5) 2.29(5) 3.095(4) 168(5)
